data_4067332
loop_
_publ_author_name
'Cheung, Chi Wai'
'Fung, Hong Sang'
'Lee, Siu Yin'
'Qian, Ying Ying'
'Chan, Yun Wai'
'Chan, Kin Shing'

_publ_section_title
;
 Reactivity Studies of Iridium(III) Porphyrins with Methanol in Alkaline
 Media
;
_journal_issue 6
_journal_name_full Organometallics
_journal_page_first 1343
_journal_paper_doi 10.1021/om9008668
_journal_volume 29
_journal_year 2010
_chemical_formula_sum 'C50 H41 Ir N4 O'
_chemical_formula_weight 906.07
_chemical_name_systematic
; 
 ? 
;
_space_group_IT_number 12
_symmetry_cell_setting monoclinic
_symmetry_space_group_name_Hall '-C 2y'
_symmetry_space_group_name_H-M 'C 1 2/m 1'
_atom_sites_solution_hydrogens geom
_atom_sites_solution_primary direct
_atom_sites_solution_secondary difmap
_audit_creation_method SHELXL-97
_cell_angle_alpha 90.00
_cell_angle_beta 109.590(2)
_cell_angle_gamma 90.00
_cell_formula_units_Z 4
_cell_length_a 29.141(3)
_cell_length_b 16.9288(18)
_cell_length_c 10.1654(10)
_cell_measurement_temperature 296(2)
_cell_volume 4724.5(8)
_computing_cell_refinement 'BRUEKR KAPPA APEXII DUO DIFFRACTOMETER'
_computing_data_collection 'BRUEKR KAPPA APEXII DUO DIFFRACTOMETER'
_computing_data_reduction 'BRUEKR KAPPA APEXII DUO DIFFRACTOMETER'
_computing_molecular_graphics 'SIEMENS SHELXTL'
_computing_publication_material 'SIEMENS SHELXTL'
_computing_structure_refinement 'SHELXL-97 (Sheldrick, 2008)'
_computing_structure_solution 'SHELXS-97 (Sheldrick, 2008)'
_diffrn_ambient_temperature 296(2)
_diffrn_measured_fraction_theta_full 0.986
_diffrn_measured_fraction_theta_max 0.986
_diffrn_measurement_device_type 'BRUEKR KAPPA APEXII DUO DIFFRACTOMETER'
_diffrn_measurement_method 'PHI & OMEGA SCAN'
_diffrn_radiation_monochromator graphite
_diffrn_radiation_source 'fine-focus sealed tube'
_diffrn_radiation_type MoK\a
_diffrn_radiation_wavelength 0.71073
_diffrn_reflns_av_R_equivalents 0.0373
_diffrn_reflns_av_sigmaI/netI 0.0232
_diffrn_reflns_limit_h_max 34
_diffrn_reflns_limit_h_min -34
_diffrn_reflns_limit_k_max 20
_diffrn_reflns_limit_k_min -20
_diffrn_reflns_limit_l_max 12
_diffrn_reflns_limit_l_min -11
_diffrn_reflns_number 30206
_diffrn_reflns_theta_full 25.25
_diffrn_reflns_theta_max 25.25
_diffrn_reflns_theta_min 2.13
_exptl_absorpt_coefficient_mu 2.863
_exptl_absorpt_correction_T_max 0.7456
_exptl_absorpt_correction_T_min 0.5795
_exptl_absorpt_correction_type multi-scan
_exptl_crystal_colour red
_exptl_crystal_density_diffrn 1.274
_exptl_crystal_density_method 'not measured'
_exptl_crystal_description block
_exptl_crystal_F_000 1816
_exptl_crystal_size_max 0.40
_exptl_crystal_size_mid 0.30
_exptl_crystal_size_min 0.20
_platon_squeeze_details
;
;
_refine_diff_density_max 1.347
_refine_diff_density_min -1.126
_refine_diff_density_rms 0.083
_refine_ls_extinction_method none
_refine_ls_goodness_of_fit_ref 1.117
_refine_ls_hydrogen_treatment riding
_refine_ls_matrix_type full
_refine_ls_number_parameters 265
_refine_ls_number_reflns 4385
_refine_ls_number_restraints 14
_refine_ls_restrained_S_all 1.140
_refine_ls_R_factor_all 0.0355
_refine_ls_R_factor_gt 0.0289
_refine_ls_shift/su_max 0.001
_refine_ls_shift/su_mean 0.000
_refine_ls_structure_factor_coef Fsqd
_refine_ls_weighting_details 'calc w=1/[\s^2^(Fo^2^)+(0.0458P)^2^+5.7011P] where P=(Fo^2^+2Fc^2^)/3'
_refine_ls_weighting_scheme calc
_refine_ls_wR_factor_gt 0.0759
_refine_ls_wR_factor_ref 0.0807
_reflns_number_gt 3853
_reflns_number_total 4385
_reflns_threshold_expression >2sigma(I)
_cod_data_source_file om9008668_si_002.cif
_cod_data_source_block CWC1865.1
_cod_depositor_comments
;
The following automatic conversions were performed:

'_symmetry_cell_setting' value 'Monoclinic' changed to 'monoclinic'
according to /home/saulius/struct/CIF-dictionaries/cif_core.dic
dictionary named 'cif_core.dic' version 2.4.1 from 2010-06-29.

Automatic conversion script
Id: cif_fix_values 1715 2011-07-08 13:25:40Z adriana 
;
_cod_original_cell_volume 4724.6(8)
_cod_original_sg_symbol_H-M C2/m
_cod_database_code 4067332

loop_
_symmetry_equiv_pos_as_xyz
'x, y, z'
'-x, y, -z'
'x+1/2, y+1/2, z'
'-x+1/2, y+1/2, -z'
'-x, -y, -z'
'x, -y, z'
'-x+1/2, -y+1/2, -z'
'x+1/2, -y+1/2, z'

loop_
_atom_site_label
_atom_site_type_symbol
_atom_site_fract_x
_atom_site_fract_y
_atom_site_fract_z
_atom_site_U_iso_or_equiv
_atom_site_adp_type
_atom_site_occupancy
_atom_site_symmetry_multiplicity
_atom_site_calc_flag
_atom_site_refinement_flags
Ir1 Ir -0.410985(7) 0.0000 0.48051(2) 0.04423(9) Uani 1 2 d S
N1 N -0.48212(14) 0.0000 0.3622(4) 0.0388(9) Uani 1 2 d S
N2 N -0.41073(9) 0.1198(2) 0.4748(3) 0.0436(7) Uani 1 1 d .
N3 N -0.34198(15) 0.0000 0.6157(5) 0.0431(10) Uani 1 2 d S
C1 C -0.51131(13) -0.0658(2) 0.3184(4) 0.0436(8) Uani 1 1 d .
C2 C -0.56135(13) -0.0397(2) 0.2606(4) 0.0512(9) Uani 1 1 d .
H2 H -0.5886 -0.0721 0.2291 0.061 Uiso 1 1 calc R
C3 C -0.49496(12) 0.1429(2) 0.3209(4) 0.0416(8) Uani 1 1 d .
C4 C -0.44714(13) 0.1667(2) 0.3896(4) 0.0455(8) Uani 1 1 d .
C5 C -0.42817(14) 0.2450(2) 0.3891(5) 0.0551(10) Uani 1 1 d .
H5A H -0.4447 0.2875 0.3365 0.066 Uiso 1 1 calc R
C6 C -0.38212(14) 0.2455(2) 0.4783(5) 0.0581(11) Uani 1 1 d .
H6A H -0.3612 0.2887 0.4995 0.070 Uiso 1 1 calc R
C7 C -0.37121(13) 0.1676(2) 0.5346(4) 0.0480(9) Uani 1 1 d .
C8 C -0.32701(12) 0.1436(2) 0.6332(4) 0.0448(8) Uani 1 1 d .
C9 C -0.31408(13) 0.0654(2) 0.6721(4) 0.0463(9) Uani 1 1 d .
C10 C -0.26952(14) 0.0397(2) 0.7757(4) 0.0571(10) Uani 1 1 d .
H10 H -0.2451 0.0721 0.8325 0.069 Uiso 1 1 calc R
C21 C -0.53019(13) 0.2032(2) 0.2353(4) 0.0484(9) Uani 1 1 d .
C22 C -0.54775(17) 0.2639(3) 0.2929(5) 0.0684(12) Uani 1 1 d .
H22A H -0.5380 0.2684 0.3896 0.082 Uiso 1 1 calc R
C23 C -0.57955(19) 0.3188(3) 0.2114(6) 0.0788(15) Uani 1 1 d .
H23A H -0.5910 0.3590 0.2546 0.095 Uiso 1 1 calc R
C24 C -0.59475(17) 0.3161(3) 0.0693(7) 0.0780(15) Uani 1 1 d .
C25 C -0.5774(2) 0.2556(5) 0.0106(5) 0.096(2) Uani 1 1 d .
H25A H -0.5868 0.2523 -0.0861 0.115 Uiso 1 1 calc R
C26 C -0.54611(19) 0.1987(4) 0.0917(5) 0.0808(15) Uani 1 1 d .
H26A H -0.5358 0.1572 0.0485 0.097 Uiso 1 1 calc R
C27 C -0.6298(2) 0.3765(4) -0.0201(8) 0.125(3) Uani 1 1 d .
H27A H -0.6360 0.3648 -0.1169 0.188 Uiso 1 1 calc R
H27B H -0.6159 0.4283 0.0007 0.188 Uiso 1 1 calc R
H27C H -0.6599 0.3746 -0.0007 0.188 Uiso 1 1 calc R
C31 C -0.29031(13) 0.2068(2) 0.7013(4) 0.0487(9) Uani 1 1 d .
C32 C -0.24756(17) 0.2154(3) 0.6716(6) 0.0730(13) Uani 1 1 d .
H32A H -0.2411 0.1823 0.6070 0.088 Uiso 1 1 calc R
C33 C -0.21409(18) 0.2743(3) 0.7391(6) 0.0787(15) Uani 1 1 d .
H33A H -0.1857 0.2800 0.7173 0.094 Uiso 1 1 calc R
C34 C -0.22185(17) 0.3232(3) 0.8354(6) 0.0692(13) Uani 1 1 d .
C35 C -0.26438(19) 0.3146(3) 0.8617(6) 0.0804(15) Uani 1 1 d .
H35A H -0.2709 0.3478 0.9263 0.096 Uiso 1 1 calc R
C36 C -0.29820(17) 0.2578(3) 0.7945(5) 0.0710(13) Uani 1 1 d .
H36A H -0.3272 0.2544 0.8137 0.085 Uiso 1 1 calc R
C37 C -0.1844(2) 0.3842(4) 0.9135(7) 0.102(2) Uani 1 1 d .
H37A H -0.1963 0.4126 0.9771 0.153 Uiso 1 1 calc R
H37B H -0.1786 0.4204 0.8480 0.153 Uiso 1 1 calc R
H37C H -0.1544 0.3581 0.9647 0.153 Uiso 1 1 calc R
C61 C -0.3797(2) 0.0000 0.3278(6) 0.0733(19) Uani 1 2 d SDU
O1 O -0.4082(3) -0.0401(4) 0.1999(7) 0.084(2) Uani 0.50 1 d PD
C62 C -0.4426(4) 0.0000 0.0970(12) 0.144(4) Uani 1 2 d SDU

loop_
_atom_site_aniso_label
_atom_site_aniso_U_11
_atom_site_aniso_U_22
_atom_site_aniso_U_33
_atom_site_aniso_U_23
_atom_site_aniso_U_13
_atom_site_aniso_U_12
Ir1 0.03484(12) 0.04739(13) 0.04473(14) 0.000 0.00575(8) 0.000
N1 0.034(2) 0.041(2) 0.036(2) 0.000 0.0057(16) 0.000
N2 0.0288(14) 0.0485(17) 0.0478(18) 0.0064(13) 0.0053(12) 0.0011(12)
N3 0.043(2) 0.037(2) 0.046(2) 0.000 0.0097(19) 0.000
C1 0.0359(17) 0.048(2) 0.044(2) -0.0025(16) 0.0087(15) -0.0011(15)
C2 0.0352(18) 0.061(2) 0.051(2) -0.0025(18) 0.0056(16) -0.0046(16)
C3 0.0377(17) 0.0469(19) 0.0377(19) 0.0027(15) 0.0091(14) 0.0041(15)
C4 0.0385(18) 0.048(2) 0.046(2) 0.0064(17) 0.0082(15) 0.0008(15)
C5 0.048(2) 0.053(2) 0.060(3) 0.0091(19) 0.0113(18) 0.0049(18)
C6 0.047(2) 0.051(2) 0.070(3) 0.007(2) 0.0122(19) -0.0072(18)
C7 0.0404(19) 0.0421(19) 0.057(2) 0.0051(17) 0.0107(17) -0.0008(15)
C8 0.0340(17) 0.0444(19) 0.052(2) -0.0019(17) 0.0091(15) -0.0003(15)
C9 0.0379(18) 0.0431(19) 0.050(2) 0.0014(16) 0.0038(16) -0.0004(15)
C10 0.0387(19) 0.054(2) 0.061(3) -0.0038(19) -0.0063(17) -0.0016(17)
C21 0.0351(18) 0.051(2) 0.054(2) 0.0078(18) 0.0070(16) 0.0001(16)
C22 0.070(3) 0.064(3) 0.064(3) 0.005(2) 0.013(2) 0.014(2)
C23 0.070(3) 0.061(3) 0.096(4) 0.009(3) 0.016(3) 0.016(2)
C24 0.052(3) 0.070(3) 0.097(4) 0.032(3) 0.005(3) 0.004(2)
C25 0.086(4) 0.133(6) 0.055(3) 0.026(3) 0.008(3) 0.024(4)
C26 0.076(3) 0.104(4) 0.053(3) 0.010(3) 0.011(2) 0.031(3)
C27 0.088(4) 0.100(5) 0.148(6) 0.057(5) -0.014(4) 0.017(4)
C31 0.0386(19) 0.0410(19) 0.058(2) 0.0006(17) 0.0040(16) -0.0011(15)
C32 0.057(3) 0.074(3) 0.090(4) -0.019(3) 0.027(2) -0.013(2)
C33 0.055(3) 0.081(3) 0.103(4) -0.010(3) 0.031(3) -0.022(2)
C34 0.060(3) 0.055(3) 0.085(3) -0.006(2) 0.013(2) -0.014(2)
C35 0.075(3) 0.071(3) 0.095(4) -0.029(3) 0.027(3) -0.015(3)
C36 0.053(2) 0.072(3) 0.086(3) -0.021(3) 0.021(2) -0.012(2)
C37 0.095(4) 0.079(4) 0.122(5) -0.020(4) 0.022(4) -0.039(3)
C61 0.067(4) 0.106(5) 0.046(3) 0.000 0.019(3) 0.000
O1 0.099(5) 0.081(4) 0.084(5) -0.008(4) 0.048(4) 0.008(4)
C62 0.123(7) 0.192(9) 0.121(7) 0.000 0.047(6) 0.000

loop_
_atom_type_symbol
_atom_type_description
_atom_type_scat_dispersion_real
_atom_type_scat_dispersion_imag
_atom_type_scat_source
C C 0.0033 0.0016 'International Tables Vol C Tables 4.2.6.8 and 6.1.1.4'
H H 0.0000 0.0000 'International Tables Vol C Tables 4.2.6.8 and 6.1.1.4'
N N 0.0061 0.0033 'International Tables Vol C Tables 4.2.6.8 and 6.1.1.4'
O O 0.0106 0.0060 'International Tables Vol C Tables 4.2.6.8 and 6.1.1.4'
Ir Ir -1.4442 7.9887 'International Tables Vol C Tables 4.2.6.8 and 6.1.1.4'

loop_
_geom_angle_atom_site_label_1
_geom_angle_atom_site_label_2
_geom_angle_atom_site_label_3
_geom_angle
_geom_angle_site_symmetry_1
_geom_angle_site_symmetry_3
N1 Ir1 N3 174.29(16) . .
N1 Ir1 N2 89.76(7) . 6
N3 Ir1 N2 90.40(7) . 6
N1 Ir1 N2 89.76(7) . .
N3 Ir1 N2 90.40(7) . .
N2 Ir1 N2 176.56(16) 6 .
N1 Ir1 C61 100.2(2) . .
N3 Ir1 C61 85.5(2) . .
N2 Ir1 C61 88.37(8) 6 .
N2 Ir1 C61 88.37(8) . .
C1 N1 C1 107.5(4) . 6
C1 N1 Ir1 126.2(2) . .
C1 N1 Ir1 126.2(2) 6 .
C7 N2 C4 107.1(3) . .
C7 N2 Ir1 126.0(2) . .
C4 N2 Ir1 125.8(2) . .
C9 N3 C9 106.7(4) 6 .
C9 N3 Ir1 126.6(2) 6 .
C9 N3 Ir1 126.6(2) . .
N1 C1 C3 125.6(3) . 6
N1 C1 C2 108.2(3) . .
C3 C1 C2 126.0(3) 6 .
C2 C2 C1 107.8(2) 6 .
C1 C3 C4 124.2(3) 6 .
C1 C3 C21 117.7(3) 6 .
C4 C3 C21 117.9(3) . .
N2 C4 C3 125.4(3) . .
N2 C4 C5 108.5(3) . .
C3 C4 C5 126.0(3) . .
C6 C5 C4 107.6(4) . .
C5 C6 C7 107.5(4) . .
N2 C7 C8 125.4(3) . .
N2 C7 C6 109.0(3) . .
C8 C7 C6 125.6(4) . .
C9 C8 C7 125.0(3) . .
C9 C8 C31 117.4(3) . .
C7 C8 C31 117.5(3) . .
N3 C9 C8 125.3(3) . .
N3 C9 C10 108.8(3) . .
C8 C9 C10 125.9(3) . .
C10 C10 C9 107.6(2) 6 .
C22 C21 C26 117.0(4) . .
C22 C21 C3 123.1(4) . .
C26 C21 C3 119.9(4) . .
C21 C22 C23 121.6(5) . .
C24 C23 C22 122.0(5) . .
C23 C24 C25 116.9(5) . .
C23 C24 C27 121.8(6) . .
C25 C24 C27 121.2(6) . .
C24 C25 C26 121.7(5) . .
C21 C26 C25 120.7(5) . .
C36 C31 C32 117.5(4) . .
C36 C31 C8 120.8(4) . .
C32 C31 C8 121.7(4) . .
C31 C32 C33 119.8(5) . .
C34 C33 C32 122.0(5) . .
C33 C34 C35 117.4(4) . .
C33 C34 C37 121.8(5) . .
C35 C34 C37 120.8(5) . .
C34 C35 C36 121.5(5) . .
C31 C36 C35 121.9(5) . .
O1 C61 O1 55.6(6) 6 .
O1 C61 Ir1 114.4(5) 6 .
O1 C61 Ir1 114.4(5) . .
O1 O1 C62 60.1(4) 6 .
O1 O1 C61 62.2(3) 6 .
C62 O1 C61 120.4(6) . .
O1 C62 O1 59.7(8) . 6

loop_
_geom_bond_atom_site_label_1
_geom_bond_atom_site_label_2
_geom_bond_distance
_geom_bond_site_symmetry_2
Ir1 N1 2.018(4) .
Ir1 N3 2.020(4) .
Ir1 N2 2.030(3) 6
Ir1 N2 2.030(3) .
Ir1 C61 2.047(7) .
N1 C1 1.381(4) .
N1 C1 1.381(4) 6
N2 C7 1.371(5) .
N2 C4 1.375(4) .
N3 C9 1.379(4) 6
N3 C9 1.379(4) .
C1 C3 1.387(5) 6
C1 C2 1.446(5) .
C2 C2 1.344(8) 6
C3 C1 1.387(5) 6
C3 C4 1.393(5) .
C3 C21 1.501(5) .
C4 C5 1.436(6) .
C5 C6 1.344(6) .
C6 C7 1.430(5) .
C7 C8 1.401(5) .
C8 C9 1.396(5) .
C8 C31 1.508(5) .
C9 C10 1.438(5) .
C10 C10 1.343(8) 6
C21 C22 1.365(6) .
C21 C26 1.378(6) .
C22 C23 1.376(6) .
C23 C24 1.362(8) .
C24 C25 1.364(9) .
C24 C27 1.514(7) .
C25 C26 1.391(8) .
C31 C36 1.356(6) .
C31 C32 1.385(6) .
C32 C33 1.402(7) .
C33 C34 1.357(7) .
C34 C35 1.361(7) .
C34 C37 1.520(6) .
C35 C36 1.383(6) .
C61 O1 1.454(7) 6
C61 O1 1.454(7) .
O1 O1 1.357(14) 6
O1 C62 1.363(8) .
C62 O1 1.363(8) 6

loop_
_platon_squeeze_void_nr
_platon_squeeze_void_average_x
_platon_squeeze_void_average_y
_platon_squeeze_void_average_z
_platon_squeeze_void_volume
_platon_squeeze_void_count_electrons
1 0.000 0.000 -0.038 674.9 64.0
2 0.500 0.500 0.024 674.9 64.0
